data_7119027
loop_
_publ_author_name
'Filipovi\'c, Nenad R.'
'Bjelogrli\'c, Sne\<zana'
'Portalone, Gustavo'
'Pelliccia, Sveva'
'Silvestri, Romano'
'Klisuri\'c, Olivera'
'Sen\'canski, Milan'
'Stankovi\'c, Dalibor'
'Todorovi\'c, Tamara R.'
'Muller, Christian D.'

_publ_section_title
;
 Pro-apoptotic and pro-differentiation induction by
 8-quinolinecarboxaldehyde selenosemicarbazone and its Co(iii) complex in
 human cancer cell lines
;
_journal_issue 8
_journal_name_full 'Med. Chem. Commun.'
_journal_page_first 1604
_journal_paper_doi 10.1039/C6MD00199H
_journal_volume 7
_journal_year 2016
_chemical_formula_sum 'C11 H10 N4 Se'
_chemical_formula_weight 277.19
_space_group_crystal_system monoclinic
_space_group_IT_number 14
_space_group_name_Hall '-P 2ybc'
_space_group_name_H-M_alt 'P 1 21/c 1'
_symmetry_space_group_name_Hall '-P 2ybc'
_symmetry_space_group_name_H-M 'P 1 21/c 1'
_atom_sites_solution_hydrogens mixed
_audit_creation_method SHELXL-2014/6
_audit_update_record
;
2016-03-29 deposited with the CCDC.
2016-06-06 downloaded from the CCDC.
;
_cell_angle_alpha 90
_cell_angle_beta 97.384(8)
_cell_angle_gamma 90
_cell_formula_units_Z 4
_cell_length_a 8.8291(8)
_cell_length_b 12.9308(8)
_cell_length_c 10.1657(7)
_cell_measurement_reflns_used 1877
_cell_measurement_temperature 293(2)
_cell_measurement_theta_max 27.6380
_cell_measurement_theta_min 3.7340
_cell_volume 1150.97(15)
_computing_cell_refinement
;
CrysAlisPro, Agilent Technologies,
Version 1.171.37.35 (release 13-08-2014 CrysAlis171 .NET)
(compiled Aug 13 2014,18:06:01)
;
_computing_data_collection
;
CrysAlisPro, Agilent Technologies,
Version 1.171.37.35 (release 13-08-2014 CrysAlis171 .NET)
(compiled Aug 13 2014,18:06:01)
;
_computing_data_reduction
;
CrysAlisPro, Agilent Technologies,
Version 1.171.37.35 (release 13-08-2014 CrysAlis171 .NET)
(compiled Aug 13 2014,18:06:01)
;
_computing_structure_refinement 'SHELXL-2014/6 (Sheldrick, 2014)'
_computing_structure_solution 'Sheldrick, G. M. (2008). Acta Cryst. A64, 112-122'
_diffrn_ambient_temperature 293(2)
_diffrn_detector_area_resol_mean 16.3280
_diffrn_measured_fraction_theta_full 0.998
_diffrn_measured_fraction_theta_max 0.998
_diffrn_measurement_device_type 'Xcalibur, Sapphire3, Gemini'
_diffrn_measurement_method '\w scans'
_diffrn_radiation_type MoK\a
_diffrn_radiation_wavelength 0.71073
_diffrn_reflns_av_R_equivalents 0.0227
_diffrn_reflns_av_unetI/netI 0.0330
_diffrn_reflns_Laue_measured_fraction_full 0.998
_diffrn_reflns_Laue_measured_fraction_max 0.998
_diffrn_reflns_limit_h_max 10
_diffrn_reflns_limit_h_min -8
_diffrn_reflns_limit_k_max 9
_diffrn_reflns_limit_k_min -15
_diffrn_reflns_limit_l_max 12
_diffrn_reflns_limit_l_min -10
_diffrn_reflns_number 4093
_diffrn_reflns_point_group_measured_fraction_full 0.998
_diffrn_reflns_point_group_measured_fraction_max 0.998
_diffrn_reflns_theta_full 25.000
_diffrn_reflns_theta_max 24.992
_diffrn_reflns_theta_min 3.151
_diffrn_source 'Enhance (Mo) X-ray Source'
_exptl_absorpt_coefficient_mu 3.239
_exptl_absorpt_correction_T_max 1.00000
_exptl_absorpt_correction_T_min 0.71888
_exptl_absorpt_correction_type multi-scan
_exptl_absorpt_process_details
;
CrysAlisPro, Agilent Technologies,
Version 1.171.37.35 (release 13-08-2014 CrysAlis171 .NET)
(compiled Aug 13 2014,18:06:01)
Empirical absorption correction using spherical harmonics,
 implemented in SCALE3 ABSPACK scaling algorithm.
;
_exptl_crystal_colour green
_exptl_crystal_density_diffrn 1.600
_exptl_crystal_description plate
_exptl_crystal_F_000 552
_exptl_crystal_size_max 0.3328
_exptl_crystal_size_mid 0.2537
_exptl_crystal_size_min 0.1098
_refine_diff_density_max 0.505
_refine_diff_density_min -0.360
_refine_diff_density_rms 0.054
_refine_ls_extinction_method none
_refine_ls_goodness_of_fit_ref 1.022
_refine_ls_hydrogen_treatment mixed
_refine_ls_matrix_type full
_refine_ls_number_parameters 161
_refine_ls_number_reflns 2025
_refine_ls_number_restraints 0
_refine_ls_restrained_S_all 1.022
_refine_ls_R_factor_all 0.0428
_refine_ls_R_factor_gt 0.0313
_refine_ls_shift/su_max 0.000
_refine_ls_shift/su_mean 0.000
_refine_ls_structure_factor_coef Fsqd
_refine_ls_weighting_details 'w=1/[\s^2^(Fo^2^)+(0.0323P)^2^+0.4204P] where P=(Fo^2^+2Fc^2^)/3'
_refine_ls_weighting_scheme calc
_refine_ls_wR_factor_gt 0.0698
_refine_ls_wR_factor_ref 0.0745
_reflns_Friedel_coverage 0.000
_reflns_number_gt 1668
_reflns_number_total 2025
_reflns_threshold_expression 'I > 2\s(I)'
_cod_data_source_file c6md00199h2.cif
_cod_data_source_block shelx
_cod_depositor_comments 'Adding full bibliography for 7119026--7119027.cif.'
_cod_database_code 7119027
_shelx_space_group_comment
;
The symmetry employed for this shelxl refinement is uniquely defined
by the following loop, which should always be used as a source of
symmetry information in preference to the above space-group names.
They are only intended as comments.
;
_shelxl_version_number 2014/6

loop_
_space_group_symop_operation_xyz
'x, y, z'
'-x, y+1/2, -z+1/2'
'-x, -y, -z'
'x, -y-1/2, z-1/2'

loop_
_atom_site_label
_atom_site_type_symbol
_atom_site_fract_x
_atom_site_fract_y
_atom_site_fract_z
_atom_site_U_iso_or_equiv
_atom_site_adp_type
_atom_site_occupancy
_atom_site_site_symmetry_order
_atom_site_calc_flag
_atom_site_refinement_flags_posn
_atom_site_refinement_flags_adp
Se1 Se 0.30259(4) 0.38776(2) -0.06082(3) 0.05290(14) Uani 1 1 d . .
N2 N 0.5335(3) 0.39427(16) 0.3097(2) 0.0392(5) Uani 1 1 d . .
N3 N 0.4802(3) 0.41642(19) 0.1799(2) 0.0427(6) Uani 1 1 d . .
N4 N 0.3298(3) 0.2732(2) 0.1726(3) 0.0461(6) Uani 1 1 d . .
N1 N 0.8467(3) 0.59432(18) 0.5009(3) 0.0452(6) Uani 1 1 d . .
C12 C 0.3773(3) 0.3546(2) 0.1121(3) 0.0387(6) Uani 1 1 d . .
C6 C 0.8000(3) 0.5129(2) 0.5714(3) 0.0365(6) Uani 1 1 d . .
C11 C 0.6272(3) 0.4587(2) 0.3691(3) 0.0388(6) Uani 1 1 d . .
C10 C 0.6889(3) 0.4437(2) 0.5072(3) 0.0357(6) Uani 1 1 d . .
C9 C 0.6395(4) 0.3630(2) 0.5790(3) 0.0461(7) Uani 1 1 d . .
H9 H 0.5670 0.3174 0.5377 0.055 Uiso 1 1 calc R U
C5 C 0.8602(3) 0.4950(2) 0.7048(3) 0.0436(7) Uani 1 1 d . .
C8 C 0.6957(4) 0.3481(2) 0.7123(3) 0.0546(8) Uani 1 1 d . .
H8 H 0.6589 0.2938 0.7592 0.066 Uiso 1 1 calc R U
C7 C 0.8038(4) 0.4123(2) 0.7737(3) 0.0549(8) Uani 1 1 d . .
H7 H 0.8411 0.4015 0.8624 0.066 Uiso 1 1 calc R U
C2 C 0.9532(4) 0.6543(2) 0.5616(4) 0.0558(8) Uani 1 1 d . .
H2 H 0.9858 0.7097 0.5141 0.067 Uiso 1 1 calc R U
C3 C 1.0211(4) 0.6414(3) 0.6923(4) 0.0614(9) Uani 1 1 d . .
H3A H 1.0972 0.6862 0.7295 0.074 Uiso 1 1 calc R U
C4 C 0.9735(4) 0.5620(3) 0.7635(3) 0.0574(9) Uani 1 1 d . .
H4 H 1.0160 0.5520 0.8512 0.069 Uiso 1 1 calc R U
H11 H 0.661(3) 0.514(2) 0.330(3) 0.036(7) Uiso 1 1 d . .
H3 H 0.517(3) 0.469(2) 0.140(3) 0.052(9) Uiso 1 1 d . .
H4A H 0.365(3) 0.261(2) 0.259(3) 0.053(9) Uiso 1 1 d . .
H4B H 0.272(4) 0.235(2) 0.130(3) 0.052(10) Uiso 1 1 d . .

loop_
_atom_site_aniso_label
_atom_site_aniso_U_11
_atom_site_aniso_U_22
_atom_site_aniso_U_33
_atom_site_aniso_U_23
_atom_site_aniso_U_13
_atom_site_aniso_U_12
Se1 0.0709(3) 0.0496(2) 0.03584(19) 0.00241(14) -0.00204(15) -0.01302(17)
N2 0.0418(13) 0.0367(12) 0.0380(13) -0.0021(11) 0.0011(11) 0.0020(11)
N3 0.0532(16) 0.0368(12) 0.0372(13) 0.0016(11) 0.0024(12) -0.0068(12)
N4 0.0538(17) 0.0432(14) 0.0393(15) 0.0033(13) -0.0013(13) -0.0102(14)
N1 0.0393(13) 0.0405(13) 0.0557(16) 0.0015(12) 0.0051(12) -0.0011(11)
C12 0.0399(16) 0.0378(14) 0.0384(15) -0.0032(13) 0.0058(13) 0.0029(13)
C6 0.0323(15) 0.0327(14) 0.0449(16) -0.0037(12) 0.0060(12) 0.0077(12)
C11 0.0386(16) 0.0327(14) 0.0455(17) -0.0004(14) 0.0075(13) -0.0026(14)
C10 0.0350(15) 0.0327(13) 0.0398(15) -0.0012(13) 0.0061(12) 0.0041(12)
C9 0.0451(17) 0.0386(15) 0.0528(18) 0.0017(14) -0.0001(14) -0.0032(14)
C5 0.0411(16) 0.0413(15) 0.0466(17) -0.0060(14) -0.0016(13) 0.0098(14)
C8 0.061(2) 0.0469(17) 0.054(2) 0.0157(16) 0.0028(17) 0.0037(16)
C7 0.061(2) 0.0567(19) 0.0435(18) 0.0059(15) -0.0052(16) 0.0107(17)
C2 0.0448(18) 0.0438(16) 0.079(2) -0.0005(17) 0.0076(17) -0.0030(16)
C3 0.0464(19) 0.054(2) 0.080(3) -0.0156(19) -0.0066(18) -0.0038(16)
C4 0.053(2) 0.0546(19) 0.060(2) -0.0122(17) -0.0117(16) 0.0070(17)

loop_
_atom_type_symbol
_atom_type_description
_atom_type_scat_dispersion_real
_atom_type_scat_dispersion_imag
_atom_type_scat_source
C C 0.0033 0.0016 'International Tables Vol C Tables 4.2.6.8 and 6.1.1.4'
H H 0.0000 0.0000 'International Tables Vol C Tables 4.2.6.8 and 6.1.1.4'
N N 0.0061 0.0033 'International Tables Vol C Tables 4.2.6.8 and 6.1.1.4'
Se Se -0.0929 2.2259 'International Tables Vol C Tables 4.2.6.8 and 6.1.1.4'

loop_
_geom_angle_atom_site_label_1
_geom_angle_atom_site_label_2
_geom_angle_atom_site_label_3
_geom_angle
C11 N2 N3 116.2(2)
C12 N3 N2 119.9(2)
C12 N3 H3 120(2)
N2 N3 H3 120(2)
C12 N4 H4A 120.3(19)
C12 N4 H4B 118(2)
H4A N4 H4B 122(3)
C2 N1 C6 117.1(3)
N4 C12 N3 118.4(3)
N4 C12 Se1 122.3(2)
N3 C12 Se1 119.3(2)
N1 C6 C5 121.9(3)
N1 C6 C10 118.7(2)
C5 C6 C10 119.3(2)
N2 C11 C10 120.8(3)
N2 C11 H11 123.6(17)
C10 C11 H11 115.6(17)
C9 C10 C6 118.7(2)
C9 C10 C11 120.6(3)
C6 C10 C11 120.7(2)
C10 C9 C8 121.5(3)
C10 C9 H9 119.3
C8 C9 H9 119.3
C4 C5 C7 122.6(3)
C4 C5 C6 118.0(3)
C7 C5 C6 119.4(3)
C7 C8 C9 120.2(3)
C7 C8 H8 119.9
C9 C8 H8 119.9
C8 C7 C5 120.7(3)
C8 C7 H7 119.6
C5 C7 H7 119.6
N1 C2 C3 124.9(3)
N1 C2 H2 117.5
C3 C2 H2 117.5
C4 C3 C2 118.3(3)
C4 C3 H3A 120.8
C2 C3 H3A 120.8
C3 C4 C5 119.7(3)
C3 C4 H4 120.1
C5 C4 H4 120.1

loop_
_geom_bond_atom_site_label_1
_geom_bond_atom_site_label_2
_geom_bond_distance
Se1 C12 1.847(3)
N2 C11 1.271(3)
N2 N3 1.372(3)
N3 C12 1.334(4)
N3 H3 0.87(3)
N4 C12 1.315(4)
N4 H4A 0.91(3)
N4 H4B 0.79(3)
N1 C2 1.311(4)
N1 C6 1.367(3)
C6 C5 1.411(4)
C6 C10 1.422(4)
C11 C10 1.453(4)
C11 H11 0.89(3)
C10 C9 1.377(4)
C9 C8 1.396(4)
C9 H9 0.9300
C5 C4 1.398(4)
C5 C7 1.404(4)
C8 C7 1.355(4)
C8 H8 0.9300
C7 H7 0.9300
C2 C3 1.395(5)
C2 H2 0.9300
C3 C4 1.355(5)
C3 H3A 0.9300
C4 H4 0.9300

loop_
_geom_torsion_atom_site_label_1
_geom_torsion_atom_site_label_2
_geom_torsion_atom_site_label_3
_geom_torsion_atom_site_label_4
_geom_torsion
C11 N2 N3 C12 -177.6(2)
N2 N3 C12 N4 -0.1(4)
N2 N3 C12 Se1 178.20(19)
C2 N1 C6 C5 1.6(4)
C2 N1 C6 C10 -177.6(2)
N3 N2 C11 C10 179.0(2)
N1 C6 C10 C9 -178.6(3)
C5 C6 C10 C9 2.1(4)
N1 C6 C10 C11 0.6(4)
C5 C6 C10 C11 -178.7(2)
N2 C11 C10 C9 -4.3(4)
N2 C11 C10 C6 176.5(2)
C6 C10 C9 C8 0.1(4)
C11 C10 C9 C8 -179.1(3)
N1 C6 C5 C4 -1.7(4)
C10 C6 C5 C4 177.6(2)
N1 C6 C5 C7 177.6(3)
C10 C6 C5 C7 -3.1(4)
C10 C9 C8 C7 -1.4(5)
C9 C8 C7 C5 0.4(5)
C4 C5 C7 C8 -178.9(3)
C6 C5 C7 C8 1.9(5)
C6 N1 C2 C3 -0.4(5)
N1 C2 C3 C4 -0.8(5)
C2 C3 C4 C5 0.7(5)
C7 C5 C4 C3 -178.9(3)
C6 C5 C4 C3 0.4(4)
